data_4026461
loop_
_publ_author_name
'Naoto Hayashi'
'Kazuhito Sato'
'Yuka Sato'
'Masayuki Iwagami'
'Naoki Nishimura'
'Junro Yoshino'
'Hiroyuki Higuchi'
'Tohru Sato'

_publ_section_title
;
 Elongation of Phenoxide C-O Bonds Due to Formation of Multifold Hydrogen
 Bonds: Statistical, Experimental, and Theoretical Studies
;
_journal_name_full 'Journal of Organic Chemistry'
_journal_page_first 5747
_journal_page_last 5758
_journal_paper_doi 10.1021/jo200852r
_journal_volume 76
_journal_year 2011
_chemical_formula_sum 'C26 H32 F N O3'
_chemical_formula_weight 425.53
_chemical_name_systematic
; 
 ? 
;
_space_group_IT_number 2
_symmetry_cell_setting triclinic
_symmetry_space_group_name_Hall '-P 1'
_symmetry_space_group_name_H-M 'P -1'
_atom_sites_solution_hydrogens geom
_atom_sites_solution_primary direct
_atom_sites_solution_secondary difmap
_audit_creation_method SHELXL-97
_cell_angle_alpha 93.48(2)
_cell_angle_beta 107.16(2)
_cell_angle_gamma 109.77(2)
_cell_formula_units_Z 2
_cell_length_a 11.046(4)
_cell_length_b 14.956(4)
_cell_length_c 7.854(2)
_cell_measurement_reflns_used 20
_cell_measurement_temperature 200(2)
_cell_measurement_theta_max 12.5
_cell_measurement_theta_min 10
_cell_volume 1147.9(6)
_computing_structure_refinement 'SHELXL-97 (Sheldrick, 1997)'
_computing_structure_solution 'SHELXS-97 (Sheldrick, 1990)'
_diffrn_ambient_temperature 200(2)
_diffrn_measured_fraction_theta_full 0.990
_diffrn_measured_fraction_theta_max 0.990
_diffrn_measurement_device_type 'RIGAKU AFC-7S'
_diffrn_measurement_method w/2q
_diffrn_radiation_monochromator graphite
_diffrn_radiation_source 'fine-focus sealed tube'
_diffrn_radiation_type MoK\a
_diffrn_radiation_wavelength 0.71069
_diffrn_reflns_av_R_equivalents 0.0039
_diffrn_reflns_av_sigmaI/netI 0.0277
_diffrn_reflns_limit_h_max 14
_diffrn_reflns_limit_h_min -2
_diffrn_reflns_limit_k_max 18
_diffrn_reflns_limit_k_min -19
_diffrn_reflns_limit_l_max 9
_diffrn_reflns_limit_l_min -10
_diffrn_reflns_number 5607
_diffrn_reflns_theta_full 27.51
_diffrn_reflns_theta_max 27.51
_diffrn_reflns_theta_min 2.76
_diffrn_standards_decay_% 0
_diffrn_standards_interval_count 200
_diffrn_standards_number 3
_exptl_absorpt_coefficient_mu 0.085
_exptl_absorpt_correction_T_max 0.9874
_exptl_absorpt_correction_T_min 0.9390
_exptl_absorpt_correction_type none
_exptl_crystal_colour colorless
_exptl_crystal_density_diffrn 1.231
_exptl_crystal_description prism
_exptl_crystal_F_000 456
_exptl_crystal_size_max 0.75
_exptl_crystal_size_mid 0.31
_exptl_crystal_size_min 0.15
_refine_diff_density_max 0.208
_refine_diff_density_min -0.242
_refine_diff_density_rms 0.039
_refine_ls_extinction_method none
_refine_ls_goodness_of_fit_ref 1.023
_refine_ls_hydrogen_treatment mixed
_refine_ls_matrix_type full
_refine_ls_number_parameters 408
_refine_ls_number_reflns 5290
_refine_ls_number_restraints 0
_refine_ls_restrained_S_all 1.023
_refine_ls_R_factor_all 0.0824
_refine_ls_R_factor_gt 0.0449
_refine_ls_shift/su_max 0.000
_refine_ls_shift/su_mean 0.000
_refine_ls_structure_factor_coef Fsqd
_refine_ls_weighting_details 'calc w=1/[\s^2^(Fo^2^)+(0.0687P)^2^+0.3973P] where P=(Fo^2^+2Fc^2^)/3'
_refine_ls_weighting_scheme calc
_refine_ls_wR_factor_gt 0.1202
_refine_ls_wR_factor_ref 0.1407
_reflns_number_gt 3468
_reflns_number_total 5290
_reflns_threshold_expression >2sigma(I)
_cod_data_source_file jo200852r_si_002_4.cif
_cod_data_source_block shelxl_4
_cod_database_code 4026461

loop_
_symmetry_equiv_pos_as_xyz
'x, y, z'
'-x, -y, -z'

loop_
_atom_site_label
_atom_site_type_symbol
_atom_site_fract_x
_atom_site_fract_y
_atom_site_fract_z
_atom_site_U_iso_or_equiv
_atom_site_adp_type
_atom_site_occupancy
_atom_site_symmetry_multiplicity
_atom_site_calc_flag
O1 O 0.25519(17) 0.09690(10) 0.1837(2) 0.0449(4) Uani 1 1 d
H01 H 0.338(3) 0.1168(19) 0.274(4) 0.067(8) Uiso 1 1 d
C11 C 0.1894(2) 0.15556(14) 0.2153(2) 0.0355(4) Uani 1 1 d
C12 C 0.25999(19) 0.25469(13) 0.2874(2) 0.0310(4) Uani 1 1 d
C13 C 0.1822(2) 0.30815(15) 0.3130(3) 0.0340(4) Uani 1 1 d
H13 H 0.229(2) 0.3734(15) 0.368(3) 0.029(5) Uiso 1 1 d
C14 C 0.0417(2) 0.26852(15) 0.2682(3) 0.0385(4) Uani 1 1 d
C15 C -0.0236(2) 0.17055(17) 0.1987(3) 0.0452(5) Uani 1 1 d
H15 H -0.121(2) 0.1423(16) 0.168(3) 0.049(6) Uiso 1 1 d
C16 C 0.0488(2) 0.11478(17) 0.1736(3) 0.0444(5) Uani 1 1 d
H16 H 0.004(2) 0.0468(17) 0.128(3) 0.044(6) Uiso 1 1 d
C17 C -0.0369(3) 0.3309(2) 0.2896(5) 0.0551(6) Uani 1 1 d
H17A H -0.124(4) 0.297(2) 0.288(4) 0.087(10) Uiso 1 1 d
H17B H 0.010(4) 0.380(3) 0.393(6) 0.125(15) Uiso 1 1 d
H17C H -0.056(4) 0.364(3) 0.187(6) 0.133(15) Uiso 1 1 d
O2 O 0.46987(13) 0.18101(9) 0.46080(17) 0.0339(3) Uani 1 1 d
C21 C 0.50905(19) 0.26897(13) 0.4147(2) 0.0296(4) Uani 1 1 d
C22 C 0.40977(19) 0.30633(13) 0.3268(2) 0.0301(4) Uani 1 1 d
C23 C 0.4530(2) 0.39790(14) 0.2809(3) 0.0338(4) Uani 1 1 d
H23 H 0.389(2) 0.4258(14) 0.221(3) 0.033(5) Uiso 1 1 d
C24 C 0.5897(2) 0.44916(14) 0.3206(3) 0.0356(4) Uani 1 1 d
C25 C 0.6881(2) 0.41567(14) 0.4075(3) 0.0344(4) Uani 1 1 d
H25 H 0.782(2) 0.4536(15) 0.433(3) 0.034(5) Uiso 1 1 d
C26 C 0.64958(19) 0.32519(13) 0.4587(2) 0.0309(4) Uani 1 1 d
F1 F 0.62985(13) 0.53751(9) 0.26862(18) 0.0502(3) Uani 1 1 d
O3 O 0.65723(18) 0.12934(11) 0.4128(2) 0.0480(4) Uani 1 1 d
H03 H 0.578(3) 0.1372(18) 0.410(3) 0.058(8) Uiso 1 1 d
C31 C 0.7620(2) 0.20256(15) 0.5414(3) 0.0399(5) Uani 1 1 d
C32 C 0.76012(19) 0.29531(14) 0.5682(2) 0.0330(4) Uani 1 1 d
C33 C 0.8750(2) 0.36578(15) 0.6984(3) 0.0356(4) Uani 1 1 d
H33 H 0.876(2) 0.4302(16) 0.718(3) 0.038(6) Uiso 1 1 d
C34 C 0.9892(2) 0.34855(16) 0.7969(3) 0.0408(5) Uani 1 1 d
C35 C 0.9854(2) 0.25489(18) 0.7673(3) 0.0491(6) Uani 1 1 d
H35 H 1.060(2) 0.2400(16) 0.834(3) 0.049(6) Uiso 1 1 d
C36 C 0.8739(3) 0.18312(18) 0.6432(3) 0.0500(6) Uani 1 1 d
H36 H 0.870(2) 0.1179(17) 0.623(3) 0.047(6) Uiso 1 1 d
C37 C 1.1127(2) 0.4285(2) 0.9265(3) 0.0496(6) Uani 1 1 d
H37A H 1.192(4) 0.433(2) 0.901(5) 0.105(12) Uiso 1 1 d
H37B H 1.138(3) 0.418(2) 1.053(5) 0.099(11) Uiso 1 1 d
H37C H 1.102(4) 0.491(3) 0.943(6) 0.136(15) Uiso 1 1 d
N1 N 0.46127(18) 0.17134(11) 0.7988(2) 0.0369(4) Uani 1 1 d
H02 H 0.461(2) 0.1763(15) 0.674(3) 0.045(6) Uiso 1 1 d
C41 C 0.3351(3) 0.08615(17) 0.7866(3) 0.0492(6) Uani 1 1 d
H41A H 0.351(3) 0.0262(19) 0.736(3) 0.062(7) Uiso 1 1 d
H41B H 0.334(3) 0.0829(19) 0.916(4) 0.067(8) Uiso 1 1 d
C42 C 0.4582(3) 0.26393(17) 0.8783(4) 0.0545(6) Uani 1 1 d
H42A H 0.367(3) 0.268(2) 0.789(4) 0.088(10) Uiso 1 1 d
H42B H 0.444(3) 0.255(2) 0.999(4) 0.074(8) Uiso 1 1 d
C43 C 0.5797(3) 0.35212(17) 0.8919(4) 0.0539(6) Uani 1 1 d
H43A H 0.561(2) 0.4092(19) 0.929(3) 0.058(7) Uiso 1 1 d
H43B H 0.664(3) 0.353(2) 0.984(4) 0.086(10) Uiso 1 1 d
H43C H 0.594(3) 0.358(2) 0.779(4) 0.072(8) Uiso 1 1 d
C44 C 0.2050(3) 0.0929(3) 0.6664(5) 0.0671(8) Uani 1 1 d
H44A H 0.132(3) 0.031(2) 0.655(4) 0.080(9) Uiso 1 1 d
H44B H 0.215(4) 0.103(3) 0.549(5) 0.112(13) Uiso 1 1 d
H44C H 0.188(4) 0.144(3) 0.725(6) 0.123(14) Uiso 1 1 d
C45 C 0.5898(3) 0.15673(16) 0.9025(3) 0.0465(5) Uani 1 1 d
H45A H 0.669(3) 0.2154(19) 0.895(3) 0.059(7) Uiso 1 1 d
H45B H 0.587(3) 0.1579(18) 1.032(4) 0.062(7) Uiso 1 1 d
C46 C 0.5997(3) 0.06588(17) 0.8264(4) 0.0482(5) Uani 1 1 d
H46A H 0.581(2) 0.0617(16) 0.697(3) 0.049(6) Uiso 1 1 d
H46B H 0.532(3) 0.0070(19) 0.845(3) 0.062(7) Uiso 1 1 d
H46C H 0.695(3) 0.066(2) 0.884(4) 0.071(8) Uiso 1 1 d

loop_
_atom_site_aniso_label
_atom_site_aniso_U_11
_atom_site_aniso_U_22
_atom_site_aniso_U_33
_atom_site_aniso_U_23
_atom_site_aniso_U_13
_atom_site_aniso_U_12
O1 0.0476(9) 0.0398(8) 0.0430(8) -0.0058(7) 0.0106(7) 0.0174(7)
C11 0.0424(11) 0.0362(10) 0.0278(9) 0.0022(8) 0.0117(8) 0.0152(9)
C12 0.0350(10) 0.0348(10) 0.0246(8) 0.0068(7) 0.0111(7) 0.0136(8)
C13 0.0393(11) 0.0344(10) 0.0306(9) 0.0069(8) 0.0140(8) 0.0144(9)
C14 0.0387(11) 0.0468(12) 0.0366(10) 0.0124(9) 0.0192(9) 0.0175(9)
C15 0.0337(11) 0.0530(13) 0.0443(12) 0.0086(10) 0.0144(9) 0.0096(10)
C16 0.0426(12) 0.0392(12) 0.0412(11) -0.0001(9) 0.0114(9) 0.0064(10)
C17 0.0436(13) 0.0631(16) 0.0744(18) 0.0205(15) 0.0328(13) 0.0265(13)
O2 0.0409(7) 0.0312(7) 0.0327(7) 0.0096(5) 0.0141(6) 0.0152(6)
C21 0.0390(10) 0.0306(9) 0.0230(8) 0.0057(7) 0.0136(7) 0.0147(8)
C22 0.0353(10) 0.0332(9) 0.0245(8) 0.0046(7) 0.0120(7) 0.0145(8)
C23 0.0383(10) 0.0362(10) 0.0335(10) 0.0117(8) 0.0125(8) 0.0205(9)
C24 0.0420(11) 0.0326(10) 0.0366(10) 0.0134(8) 0.0172(9) 0.0146(9)
C25 0.0316(10) 0.0381(10) 0.0330(10) 0.0077(8) 0.0122(8) 0.0110(8)
C26 0.0365(10) 0.0346(10) 0.0262(9) 0.0064(7) 0.0129(8) 0.0168(8)
F1 0.0490(7) 0.0405(7) 0.0638(8) 0.0274(6) 0.0213(6) 0.0148(6)
O3 0.0499(9) 0.0428(8) 0.0529(9) -0.0037(7) 0.0150(8) 0.0235(7)
C31 0.0446(12) 0.0419(11) 0.0382(11) 0.0058(9) 0.0171(9) 0.0199(9)
C32 0.0364(10) 0.0392(10) 0.0297(9) 0.0089(8) 0.0148(8) 0.0182(8)
C33 0.0381(11) 0.0404(11) 0.0323(10) 0.0091(8) 0.0137(8) 0.0176(9)
C34 0.0379(11) 0.0537(13) 0.0358(10) 0.0140(9) 0.0147(9) 0.0204(10)
C35 0.0423(12) 0.0635(15) 0.0505(13) 0.0186(11) 0.0116(10) 0.0327(12)
C36 0.0541(14) 0.0480(13) 0.0584(14) 0.0124(11) 0.0195(12) 0.0310(12)
C37 0.0344(12) 0.0639(16) 0.0456(13) 0.0132(12) 0.0071(10) 0.0172(11)
N1 0.0530(11) 0.0322(9) 0.0321(9) 0.0091(7) 0.0189(8) 0.0193(8)
C41 0.0611(15) 0.0436(13) 0.0519(14) 0.0181(11) 0.0309(12) 0.0186(11)
C42 0.085(2) 0.0424(13) 0.0534(14) 0.0095(11) 0.0392(14) 0.0311(13)
C43 0.0767(19) 0.0356(12) 0.0506(14) 0.0001(10) 0.0217(14) 0.0236(12)
C44 0.0532(16) 0.071(2) 0.084(2) 0.0329(17) 0.0290(16) 0.0232(15)
C45 0.0596(15) 0.0405(12) 0.0383(12) 0.0090(9) 0.0102(11) 0.0222(11)
C46 0.0542(15) 0.0401(12) 0.0512(14) 0.0125(10) 0.0115(12) 0.0232(11)

loop_
_atom_type_symbol
_atom_type_description
_atom_type_scat_dispersion_real
_atom_type_scat_dispersion_imag
_atom_type_scat_source
C C 0.0033 0.0016 'International Tables Vol C Tables 4.2.6.8 and 6.1.1.4'
H H 0.0000 0.0000 'International Tables Vol C Tables 4.2.6.8 and 6.1.1.4'
N N 0.0061 0.0033 'International Tables Vol C Tables 4.2.6.8 and 6.1.1.4'
O O 0.0106 0.0060 'International Tables Vol C Tables 4.2.6.8 and 6.1.1.4'
F F 0.0171 0.0103 'International Tables Vol C Tables 4.2.6.8 and 6.1.1.4'

loop_
_geom_angle_atom_site_label_1
_geom_angle_atom_site_label_2
_geom_angle_atom_site_label_3
_geom_angle
O1 C11 C16 118.08(18)
O1 C11 C12 121.95(18)
C16 C11 C12 119.97(18)
C13 C12 C11 117.16(18)
C13 C12 C22 118.77(17)
C11 C12 C22 123.96(17)
C14 C13 C12 123.25(19)
C13 C14 C15 117.68(19)
C13 C14 C17 120.7(2)
C15 C14 C17 121.6(2)
C16 C15 C14 121.1(2)
C15 C16 C11 120.8(2)
O2 C21 C26 119.96(16)
O2 C21 C22 120.04(16)
C26 C21 C22 119.98(16)
C23 C22 C21 118.94(17)
C23 C22 C12 117.64(16)
C21 C22 C12 123.36(16)
C24 C23 C22 119.54(17)
C25 C24 C23 122.91(18)
C25 C24 F1 118.47(17)
C23 C24 F1 118.61(17)
C24 C25 C26 119.50(18)
C25 C26 C21 119.08(17)
C25 C26 C32 117.75(17)
C21 C26 C32 123.05(16)
O3 C31 C36 118.11(19)
O3 C31 C32 121.70(19)
C36 C31 C32 120.2(2)
C31 C32 C33 117.02(18)
C31 C32 C26 124.37(18)
C33 C32 C26 118.45(17)
C34 C33 C32 123.6(2)
C33 C34 C35 117.2(2)
C33 C34 C37 121.2(2)
C35 C34 C37 121.6(2)
C36 C35 C34 121.2(2)
C35 C36 C31 120.8(2)
C42 N1 C45 111.35(19)
C42 N1 C41 111.42(18)
C45 N1 C41 111.44(17)
C44 C41 N1 113.0(2)
N1 C42 C43 114.4(2)
C46 C45 N1 113.68(19)
C11 O1 H01 107.8(19)
C31 O3 H03 106.9(15)
C41 N1 H02 107.2(13)
C42 N1 H02 107.2(13)
C45 N1 H02 108.0(14)
C12 C13 H13 117.7(15)
C14 C13 H13 119.0(15)
C14 C15 H15 118.3(14)
C16 C15 H15 120.6(14)
C15 C16 H16 121.2(15)
C11 C16 H16 118.0(15)
H17A C17 H17B 110(3)
H17A C17 H17C 101(3)
H17B C17 H17C 106(4)
C14 C17 H17C 113(3)
C14 C17 H17B 113(3)
C14 C17 H17A 114(2)
C22 C23 H23 121.6(13)
C24 C23 H23 118.9(13)
C26 C25 H25 120.2(13)
C24 C25 H25 120.3(13)
C34 C33 H33 118.1(14)
C32 C33 H33 118.3(14)
C34 C35 H35 119.6(14)
C36 C35 H35 119.2(14)
C35 C36 H36 121.7(14)
C31 C36 H36 117.5(14)
C34 C37 H37C 115(3)
H37A C37 H37B 101(3)
C34 C37 H37B 114.6(18)
H37B C37 H37C 101(3)
H37A C37 H37C 114(3)
C34 C37 H37A 111(2)
N1 C41 H41A 104.4(18)
N1 C41 H41B 106.9(17)
C44 C41 H41A 111.5(15)
C44 C41 H41B 111(2)
H41A C41 H41B 110(2)
N1 C42 H42A 104.0(16)
N1 C42 H42B 107.1(17)
C43 C42 H42A 110.4(16)
C43 C42 H42B 113.2(18)
H42A C42 H42B 107(3)
C42 C43 H43A 107.5(15)
C42 C43 H43B 111.7(17)
C42 C43 H43C 112.2(18)
H43A C43 H43B 109(2)
H43A C43 H43C 107(2)
H43B C43 H43C 110(3)
C41 C44 H44A 106(2)
C41 C44 H44B 108(3)
C41 C44 H44C 109(3)
H44A C44 H44B 111(3)
H44A C44 H44C 109(3)
H44B C44 H44C 114(4)
N1 C45 H45A 105.6(17)
N1 C45 H45B 104(2)
C46 C45 H45A 109.2(17)
C46 C45 H45B 113.1(16)
H45A C45 H45B 111(2)
C45 C46 H46A 109.6(14)
C45 C46 H46B 112.0(18)
C45 C46 H46C 110.5(17)
H46A C46 H46B 107.2(19)
H46A C46 H46C 108(2)
H46B C46 H46C 109(2)

loop_
_geom_bond_atom_site_label_1
_geom_bond_atom_site_label_2
_geom_bond_distance
O1 C11 1.368(2)
C11 C16 1.388(3)
C11 C12 1.408(3)
C12 C13 1.402(3)
C12 C22 1.495(3)
C13 C14 1.384(3)
C14 C15 1.386(3)
C14 C17 1.506(3)
C15 C16 1.378(3)
O2 C21 1.347(2)
C21 C26 1.415(3)
C21 C22 1.416(2)
C22 C23 1.397(3)
C23 C24 1.369(3)
C24 C25 1.367(3)
C24 F1 1.373(2)
C25 C26 1.397(3)
C26 C32 1.492(3)
O3 C31 1.370(3)
C31 C36 1.393(3)
C31 C32 1.398(3)
C32 C33 1.402(3)
C33 C34 1.387(3)
C34 C35 1.390(3)
C34 C37 1.502(3)
C35 C36 1.374(4)
N1 C42 1.499(3)
N1 C45 1.508(3)
N1 C41 1.510(3)
C41 C44 1.508(4)
C42 C43 1.501(4)
C45 C46 1.502(3)
O1 H01 0.91(3)
O3 H03 0.92(4)
N1 H02 0.99(2)
C13 H13 0.94(2)
C15 H15 0.96(2)
C16 H16 0.96(2)
C17 H17A 0.92(4)
C17 H17B 0.94(4)
C17 H17C 0.98(4)
C23 H23 0.96(2)
C25 H25 0.95(2)
C33 H33 0.96(2)
C35 H35 0.94(2)
C36 H36 0.96(2)
C37 H37A 0.94(5)
C37 H37B 0.99(4)
C37 H37C 0.99(4)
C41 C44 1.509(5)
C42 C43 1.501(4)
C45 C46 1.502(4)
C41 H41A 1.05(3)
C41 H41B 1.02(3)
C42 H42A 1.07(3)
C42 H42B 1.02(3)
C43 H43A 0.99(3)
C43 H43B 0.99(3)
C43 H43C 0.95(3)
C44 H44A 0.98(3)
C44 H44B 0.98(4)
C44 H44C 0.97(5)
C45 H45A 1.03(3)
C45 H45B 1.03(3)
C46 H46A 0.97(2)
C46 H46B 1.00(3)
C46 H46C 1.02(4)
